data_7010957
loop_
_publ_author_name
'Encinas, Susana'
'Morales, Angeles Farran'
'Barigelletti, Francesco'
'Barthram, Anita M.'
'White, Claire M.'
'Couchman, Samantha M.'
'Jeffery, John C.'
'Ward, Michael D.'
'Grills, David C.'
'George, Michael W.'

_publ_section_title
;
 Derivatives of the [Ru(bipy)(CN)4]2\^a&#x20AC;&#x201C; chromophore
 with pendant pyridyl-based binding sites: synthesis, pH
 dependent-luminescence, and time-resolved infrared spectroscopic
 studies
;
_journal_issue 22
_journal_name_full 'Journal of the Chemical Society, Dalton Transactions'
_journal_page_first 3312
_journal_paper_doi 10.1039/b105864a
_journal_year 2001
_chemical_formula_sum 'C44 H36 Cl2 F12 N10 P2 Pt Ru'
_chemical_formula_weight 1361.83
_space_group_IT_number 14
_symmetry_cell_setting monoclinic
_symmetry_space_group_name_Hall '-P 2yn'
_symmetry_space_group_name_H-M 'P 1 21/n 1'
_atom_sites_solution_hydrogens geom
_atom_sites_solution_primary direct
_atom_sites_solution_secondary difmap
_audit_creation_method SHELXL-97
_cell_angle_alpha 90.00
_cell_angle_beta 98.006(12)
_cell_angle_gamma 90.00
_cell_formula_units_Z 4
_cell_length_a 10.7911(15)
_cell_length_b 14.057(3)
_cell_length_c 31.308(5)
_cell_measurement_temperature 173(2)
_cell_volume 4702.8(14)
_computing_cell_refinement SAINT
_computing_data_collection SMART
_computing_data_reduction XPREP
_computing_molecular_graphics XP
_computing_publication_material XCIF
_computing_structure_refinement 'SHELXL-97 (Sheldrick, 1997)'
_computing_structure_solution 'SHELXS-97 (Sheldrick, 1997)'
_diffrn_ambient_temperature 173(2)
_diffrn_measured_fraction_theta_full 1.000
_diffrn_measured_fraction_theta_max 1.000
_diffrn_measurement_device_type 'Siemens SMART Area Detector'
_diffrn_measurement_method '\w rotation with narrow frames (0.3 degrees)'
_diffrn_radiation_monochromator graphite
_diffrn_radiation_source 'fine-focus sealed tube'
_diffrn_radiation_type MoK\a
_diffrn_radiation_wavelength 0.71073
_diffrn_reflns_av_R_equivalents 0.1175
_diffrn_reflns_av_sigmaI/netI 0.0834
_diffrn_reflns_limit_h_max 11
_diffrn_reflns_limit_h_min -11
_diffrn_reflns_limit_k_max 15
_diffrn_reflns_limit_k_min -15
_diffrn_reflns_limit_l_max 33
_diffrn_reflns_limit_l_min -33
_diffrn_reflns_number 31350
_diffrn_reflns_theta_full 22.50
_diffrn_reflns_theta_max 22.50
_diffrn_reflns_theta_min 1.59
_exptl_absorpt_coefficient_mu 3.569
_exptl_absorpt_correction_T_max 0.67
_exptl_absorpt_correction_T_min 0.48
_exptl_absorpt_correction_type 'Empirical, pseudo-azimuthal scan (SADABS)'
_exptl_crystal_colour orange
_exptl_crystal_density_diffrn 1.923
_exptl_crystal_density_method 'not measured'
_exptl_crystal_description block
_exptl_crystal_F_000 2656
_exptl_crystal_size_max 0.2
_exptl_crystal_size_mid 0.1
_exptl_crystal_size_min 0.1
_refine_diff_density_max 2.064
_refine_diff_density_min -1.356
_refine_diff_density_rms 0.157
_refine_ls_extinction_method none
_refine_ls_goodness_of_fit_ref 1.146
_refine_ls_hydrogen_treatment mixed
_refine_ls_matrix_type full
_refine_ls_number_parameters 651
_refine_ls_number_reflns 6142
_refine_ls_number_restraints 12
_refine_ls_restrained_S_all 1.145
_refine_ls_R_factor_all 0.1042
_refine_ls_R_factor_gt 0.0708
_refine_ls_shift/su_max 0.013
_refine_ls_shift/su_mean 0.000
_refine_ls_structure_factor_coef Fsqd
_refine_ls_weighting_details 'calc w=1/[\s^2^(Fo^2^)+(0.0392P)^2^+52.5421P] where P=(Fo^2^+2Fc^2^)/3'
_refine_ls_weighting_scheme calc
_refine_ls_wR_factor_gt 0.1287
_refine_ls_wR_factor_ref 0.1402
_reflns_number_gt 4547
_reflns_number_total 6142
_reflns_threshold_expression >2sigma(I)
_cod_data_source_file b105864a.txt
_cod_data_source_block rupts
_cod_original_sg_symbol_H-M P2(1)/n
_cod_database_code 7010957

loop_
_symmetry_equiv_pos_as_xyz
'x, y, z'
'-x+1/2, y+1/2, -z+1/2'
'-x, -y, -z'
'x-1/2, -y-1/2, z-1/2'

loop_
_atom_site_label
_atom_site_type_symbol
_atom_site_fract_x
_atom_site_fract_y
_atom_site_fract_z
_atom_site_U_iso_or_equiv
_atom_site_adp_type
_atom_site_occupancy
_atom_site_symmetry_multiplicity
_atom_site_calc_flag
_atom_site_refinement_flags
_atom_site_disorder_assembly
_atom_site_disorder_group
Pt1 Pt 1.11931(5) 0.00822(4) 0.053728(18) 0.02958(19) Uani 1 1 d . . .
Cl1 Cl 1.1779(3) -0.1469(3) 0.06568(13) 0.0455(10) Uani 1 1 d . . .
Cl2 Cl 1.3245(3) 0.0414(3) 0.04679(12) 0.0398(10) Uani 1 1 d . . .
Ru2 Ru 0.70440(10) 0.16058(8) 0.16163(4) 0.0259(3) Uani 1 1 d . . .
N111 N 0.5877(10) 0.2757(8) 0.1677(4) 0.030(3) Uani 1 1 d U . .
C112 C 0.5227(12) 0.3091(9) 0.1307(4) 0.027(3) Uani 1 1 d U . .
C113 C 0.4406(13) 0.3867(10) 0.1308(5) 0.038(4) Uani 1 1 d . . .
H11A H 0.3944 0.4089 0.1046 0.046 Uiso 1 1 calc R . .
C114 C 0.4283(15) 0.4291(11) 0.1687(5) 0.047(4) Uani 1 1 d . . .
H11B H 0.3748 0.4827 0.1692 0.056 Uiso 1 1 calc R . .
C115 C 0.4914(16) 0.3960(11) 0.2058(5) 0.048(5) Uani 1 1 d . . .
H11C H 0.4792 0.4243 0.2324 0.057 Uiso 1 1 calc R . .
C116 C 0.5753(13) 0.3197(11) 0.2053(4) 0.036(4) Uani 1 1 d . . .
H11D H 0.6233 0.2990 0.2314 0.043 Uiso 1 1 calc R . .
N121 N 0.6261(9) 0.1860(7) 0.0963(3) 0.022(3) Uani 1 1 d . . .
C122 C 0.5434(12) 0.2585(9) 0.0909(4) 0.021(3) Uani 1 1 d . . .
C123 C 0.4830(13) 0.2890(10) 0.0512(5) 0.034(4) Uani 1 1 d . . .
H12A H 0.4277 0.3419 0.0495 0.041 Uiso 1 1 calc R . .
C124 C 0.5039(13) 0.2420(11) 0.0145(5) 0.038(4) Uani 1 1 d . . .
H12B H 0.4620 0.2600 -0.0131 0.046 Uiso 1 1 calc R . .
C125 C 0.5904(11) 0.1657(10) 0.0191(4) 0.027(3) Uani 1 1 d . . .
H12C H 0.6086 0.1317 -0.0055 0.032 Uiso 1 1 calc R . .
C126 C 0.6481(11) 0.1412(9) 0.0598(4) 0.024(3) Uani 1 1 d . . .
N131 N 0.9369(9) -0.0127(7) 0.0582(3) 0.024(3) Uani 1 1 d . . .
C132 C 0.8642(13) 0.0685(10) 0.0571(4) 0.027(3) Uani 1 1 d . . .
C133 C 0.7374(12) 0.0592(9) 0.0621(4) 0.026(3) Uani 1 1 d . . .
C134 C 0.6869(12) -0.0312(9) 0.0651(4) 0.027(3) Uani 1 1 d . . .
H13A H 0.6002 -0.0382 0.0668 0.033 Uiso 1 1 calc R . .
C135 C 0.7623(14) -0.1113(11) 0.0655(5) 0.037(4) Uani 1 1 d . . .
H13B H 0.7290 -0.1735 0.0675 0.044 Uiso 1 1 calc R . .
C136 C 0.8858(13) -0.0971(10) 0.0630(4) 0.030(4) Uani 1 1 d . . .
H13C H 0.9390 -0.1513 0.0649 0.036 Uiso 1 1 calc R . .
N141 N 1.0571(11) 0.1431(8) 0.0441(3) 0.033(3) Uani 1 1 d . . .
C142 C 0.9342(11) 0.1557(10) 0.0484(4) 0.025(3) Uani 1 1 d . . .
C143 C 0.8852(12) 0.2476(10) 0.0435(4) 0.029(3) Uani 1 1 d . . .
H14A H 0.8007 0.2588 0.0474 0.034 Uiso 1 1 calc R . .
C144 C 0.9575(13) 0.3212(11) 0.0331(4) 0.041(4) Uani 1 1 d . . .
H14B H 0.9228 0.3832 0.0291 0.049 Uiso 1 1 calc R . .
C145 C 1.0816(14) 0.3058(10) 0.0284(5) 0.038(4) Uani 1 1 d . . .
H14C H 1.1329 0.3559 0.0204 0.045 Uiso 1 1 calc R . .
C146 C 1.1277(13) 0.2151(11) 0.0356(5) 0.037(4) Uani 1 1 d . . .
H14D H 1.2140 0.2040 0.0344 0.044 Uiso 1 1 calc R . .
N211 N 0.5667(9) 0.0699(8) 0.1785(4) 0.025(3) Uani 1 1 d . . .
C212 C 0.5849(13) 0.0431(10) 0.2206(5) 0.034(4) Uani 1 1 d . . .
C213 C 0.5077(14) -0.0262(10) 0.2342(5) 0.042(4) Uani 1 1 d . . .
H21A H 0.5186 -0.0436 0.2638 0.051 Uiso 1 1 calc R . .
C214 C 0.4161(14) -0.0704(10) 0.2064(5) 0.039(4) Uani 1 1 d . . .
H21B H 0.3677 -0.1209 0.2156 0.047 Uiso 1 1 calc R . .
C215 C 0.3973(13) -0.0383(10) 0.1642(5) 0.039(4) Uani 1 1 d . . .
H21C H 0.3313 -0.0634 0.1441 0.047 Uiso 1 1 calc R . .
C216 C 0.4767(12) 0.0314(9) 0.1518(4) 0.026(3) Uani 1 1 d . . .
H21D H 0.4650 0.0519 0.1226 0.031 Uiso 1 1 calc R . .
N221 N 0.7570(9) 0.1491(8) 0.2272(4) 0.029(3) Uani 1 1 d . . .
C222 C 0.6860(12) 0.0918(10) 0.2478(4) 0.028(3) Uani 1 1 d . . .
C223 C 0.7093(14) 0.0809(11) 0.2920(5) 0.040(4) Uani 1 1 d . . .
H22A H 0.6585 0.0394 0.3060 0.049 Uiso 1 1 calc R . .
C224 C 0.8054(15) 0.1296(13) 0.3158(5) 0.059(5) Uani 1 1 d . . .
H22B H 0.8206 0.1237 0.3463 0.071 Uiso 1 1 calc R . .
C225 C 0.8816(14) 0.1891(13) 0.2934(5) 0.052(5) Uani 1 1 d . . .
H22C H 0.9503 0.2234 0.3084 0.062 Uiso 1 1 calc R . .
C226 C 0.8522(14) 0.1948(11) 0.2499(5) 0.043(4) Uani 1 1 d . . .
H22D H 0.9028 0.2340 0.2347 0.052 Uiso 1 1 calc R . .
N311 N 0.8605(10) 0.2372(9) 0.1522(3) 0.033(3) Uani 1 1 d . . .
C312 C 0.9693(12) 0.1842(10) 0.1555(4) 0.029(4) Uani 1 1 d . . .
C313 C 1.0843(14) 0.2286(12) 0.1531(5) 0.045(4) Uani 1 1 d . . .
H31A H 1.1589 0.1920 0.1551 0.054 Uiso 1 1 calc R . .
C314 C 1.0884(14) 0.3266(13) 0.1475(5) 0.050(5) Uani 1 1 d . . .
H31B H 1.1660 0.3583 0.1472 0.060 Uiso 1 1 calc R . .
C315 C 0.9772(16) 0.3768(12) 0.1425(5) 0.053(5) Uani 1 1 d . . .
H31C H 0.9767 0.4433 0.1371 0.063 Uiso 1 1 calc R . .
C316 C 0.8672(12) 0.3292(10) 0.1455(4) 0.031(3) Uani 1 1 d . . .
H31D H 0.7918 0.3650 0.1426 0.038 Uiso 1 1 calc R . .
N321 N 0.8348(10) 0.0530(9) 0.1606(3) 0.032(3) Uani 1 1 d . . .
C322 C 0.9562(13) 0.0832(10) 0.1615(4) 0.027(3) Uani 1 1 d . . .
C323 C 1.0554(13) 0.0196(11) 0.1681(4) 0.035(4) Uani 1 1 d . . .
H32A H 1.1385 0.0424 0.1686 0.042 Uiso 1 1 calc R . .
C324 C 1.0355(15) -0.0770(12) 0.1739(5) 0.046(5) Uani 1 1 d . . .
H32B H 1.1031 -0.1207 0.1786 0.056 Uiso 1 1 calc R . .
C325 C 0.9116(15) -0.1066(11) 0.1724(5) 0.041(4) Uani 1 1 d . . .
H32C H 0.8930 -0.1718 0.1763 0.049 Uiso 1 1 calc R . .
C326 C 0.8153(14) -0.0400(10) 0.1654(5) 0.032(4) Uani 1 1 d . . .
H32D H 0.7315 -0.0618 0.1640 0.038 Uiso 1 1 calc R . .
P1 P 0.7107(4) 0.5344(3) 0.05400(15) 0.0441(11) Uani 1 1 d . . .
F11 F 0.6660(13) 0.5464(9) 0.0052(4) 0.118(5) Uani 1 1 d . . .
F12 F 0.7698(14) 0.5246(9) 0.1031(3) 0.113(5) Uani 1 1 d . . .
F13 F 0.8509(9) 0.5354(6) 0.0427(4) 0.070(3) Uani 1 1 d . . .
F14 F 0.7183(10) 0.6466(6) 0.0596(4) 0.090(4) Uani 1 1 d . . .
F15 F 0.5787(12) 0.5338(9) 0.0649(6) 0.155(7) Uani 1 1 d . . .
F16 F 0.7075(9) 0.4220(6) 0.0492(3) 0.066(3) Uani 1 1 d . . .
P2 P 0.2167(4) 0.6753(3) 0.23096(14) 0.0469(11) Uani 1 1 d . . .
F21 F 0.2337(13) 0.7802(8) 0.2495(4) 0.107(4) Uani 1 1 d . . .
F22 F 0.3574(9) 0.6597(14) 0.2453(4) 0.147(7) Uani 1 1 d . . .
F23 F 0.1876(13) 0.5773(8) 0.2112(4) 0.102(4) Uani 1 1 d . . .
F24 F 0.2453(10) 0.7152(9) 0.1856(3) 0.092(4) Uani 1 1 d . . .
F25 F 0.0726(9) 0.7008(9) 0.2177(3) 0.091(4) Uani 1 1 d . . .
F26 F 0.1852(8) 0.6413(7) 0.2763(3) 0.063(3) Uani 1 1 d . . .
C2 C 0.383(2) 0.6707(16) 0.0894(9) 0.116(10) Uani 1 1 d . . .
H2A H 0.4213 0.6097 0.0989 0.174 Uiso 1 1 calc R . .
H2B H 0.3582 0.6694 0.0581 0.174 Uiso 1 1 calc R . .
H2C H 0.3093 0.6818 0.1037 0.174 Uiso 1 1 calc R . .
C1 C 0.4728(19) 0.7465(16) 0.1004(7) 0.062(6) Uani 1 1 d . . .
N1 N 0.5417(17) 0.8021(13) 0.1099(6) 0.076(5) Uani 1 1 d . . .
N2 N 0.1733(17) 0.5121(15) 0.0912(7) 0.100(6) Uani 1 1 d . . .
C3 C 0.111(2) 0.5720(14) 0.0987(7) 0.066(6) Uani 1 1 d . . .
C4 C 0.0337(18) 0.6534(13) 0.1080(7) 0.082(6) Uani 1 1 d . . .
H4A H -0.0141 0.6366 0.1313 0.123 Uiso 1 1 calc R . .
H4B H -0.0241 0.6698 0.0821 0.123 Uiso 1 1 calc R . .
H4C H 0.0876 0.7081 0.1168 0.123 Uiso 1 1 calc R . .

loop_
_atom_site_aniso_label
_atom_site_aniso_U_11
_atom_site_aniso_U_22
_atom_site_aniso_U_33
_atom_site_aniso_U_23
_atom_site_aniso_U_13
_atom_site_aniso_U_12
Pt1 0.0260(3) 0.0334(4) 0.0300(3) -0.0031(3) 0.0060(2) 0.0065(3)
Cl1 0.041(2) 0.035(2) 0.062(3) 0.002(2) 0.012(2) 0.0159(18)
Cl2 0.0234(19) 0.059(3) 0.038(2) -0.0037(19) 0.0077(17) 0.0053(18)
Ru2 0.0215(6) 0.0324(7) 0.0248(6) 0.0051(6) 0.0065(5) 0.0030(5)
N111 0.027(6) 0.031(6) 0.033(6) 0.006(5) 0.004(5) 0.000(5)
C112 0.033(7) 0.015(6) 0.033(7) 0.009(6) 0.006(6) 0.000(5)
C113 0.046(10) 0.038(10) 0.029(9) -0.001(8) 0.001(7) 0.017(8)
C114 0.055(11) 0.045(11) 0.040(11) -0.011(9) 0.002(9) 0.016(8)
C115 0.068(12) 0.046(11) 0.036(11) -0.015(9) 0.032(10) -0.009(9)
C116 0.029(9) 0.057(11) 0.022(8) -0.011(8) 0.002(7) -0.001(8)
N121 0.014(6) 0.023(7) 0.034(7) 0.006(6) 0.017(5) -0.003(5)
C122 0.022(7) 0.017(8) 0.023(8) 0.001(6) 0.004(6) 0.001(6)
C123 0.030(8) 0.039(10) 0.035(10) 0.009(8) 0.008(7) 0.011(7)
C124 0.030(9) 0.051(10) 0.033(10) 0.019(8) 0.005(8) 0.014(8)
C125 0.024(8) 0.035(9) 0.023(8) 0.000(7) 0.006(6) 0.000(7)
C126 0.019(8) 0.024(8) 0.028(9) 0.008(7) -0.001(7) -0.002(6)
N131 0.027(6) 0.016(7) 0.031(6) -0.003(5) 0.006(5) 0.001(6)
C132 0.033(9) 0.032(9) 0.017(8) -0.003(7) 0.003(6) -0.005(7)
C133 0.028(9) 0.018(8) 0.032(9) 0.003(7) 0.007(7) 0.008(6)
C134 0.015(7) 0.036(9) 0.031(8) -0.002(7) 0.000(6) 0.000(7)
C135 0.039(10) 0.030(9) 0.041(10) -0.002(8) 0.003(8) -0.003(8)
C136 0.025(9) 0.024(9) 0.040(10) 0.001(7) 0.003(7) 0.007(7)
N141 0.037(7) 0.039(8) 0.024(7) -0.001(6) 0.006(6) 0.002(6)
C142 0.018(8) 0.034(9) 0.023(8) 0.002(7) 0.003(6) 0.003(7)
C143 0.019(8) 0.029(9) 0.039(9) 0.003(7) 0.008(7) -0.008(7)
C144 0.043(10) 0.044(10) 0.039(9) 0.019(8) 0.020(8) 0.016(8)
C145 0.047(10) 0.029(9) 0.042(10) 0.009(8) 0.025(8) -0.002(7)
C146 0.019(8) 0.039(10) 0.053(10) -0.007(8) 0.008(7) -0.012(7)
N211 0.016(6) 0.031(7) 0.028(7) 0.005(6) 0.005(5) 0.000(5)
C212 0.040(9) 0.034(9) 0.029(9) 0.008(7) 0.014(7) 0.010(7)
C213 0.046(10) 0.041(11) 0.041(10) 0.014(8) 0.013(8) 0.003(8)
C214 0.036(10) 0.031(9) 0.051(11) 0.003(8) 0.009(8) -0.003(7)
C215 0.021(8) 0.045(10) 0.050(11) -0.016(8) 0.002(7) 0.001(7)
C216 0.025(8) 0.027(8) 0.027(8) 0.000(6) 0.006(7) 0.000(6)
N221 0.013(6) 0.037(7) 0.040(7) -0.003(6) 0.011(6) -0.004(6)
C222 0.018(8) 0.032(9) 0.033(9) 0.010(7) -0.004(7) 0.009(7)
C223 0.048(10) 0.049(11) 0.023(9) 0.002(8) 0.001(8) -0.009(8)
C224 0.049(11) 0.096(15) 0.033(10) 0.013(10) 0.008(9) -0.012(10)
C225 0.026(9) 0.085(14) 0.041(11) 0.000(10) -0.011(8) -0.012(9)
C226 0.038(10) 0.052(11) 0.044(11) 0.026(9) 0.024(9) 0.005(8)
N311 0.026(7) 0.051(9) 0.024(7) 0.000(6) 0.008(5) -0.008(6)
C312 0.017(8) 0.047(10) 0.023(8) -0.006(7) 0.002(6) 0.000(7)
C313 0.036(10) 0.061(13) 0.037(10) 0.001(9) 0.005(8) -0.007(8)
C314 0.023(9) 0.070(14) 0.054(11) 0.010(10) -0.004(8) -0.011(9)
C315 0.062(12) 0.043(11) 0.053(12) 0.000(9) 0.005(9) -0.014(9)
C316 0.027(8) 0.029(9) 0.039(9) -0.001(7) 0.007(7) -0.008(7)
N321 0.024(7) 0.049(9) 0.023(7) -0.005(6) 0.004(5) 0.005(6)
C322 0.026(9) 0.041(10) 0.017(8) -0.003(7) 0.011(6) 0.005(7)
C323 0.027(8) 0.046(11) 0.029(8) 0.000(7) -0.003(6) 0.014(7)
C324 0.038(11) 0.060(12) 0.043(10) 0.008(9) 0.014(8) 0.039(9)
C325 0.059(12) 0.037(10) 0.032(9) 0.006(8) 0.021(8) 0.004(9)
C326 0.037(9) 0.024(9) 0.035(9) 0.001(7) 0.006(7) 0.000(7)
P1 0.043(3) 0.034(3) 0.056(3) 0.004(2) 0.011(2) 0.0139(19)
F11 0.150(12) 0.088(9) 0.097(10) 0.026(8) -0.048(9) -0.002(8)
F12 0.176(13) 0.115(11) 0.049(7) 0.005(7) 0.017(8) 0.018(9)
F13 0.061(6) 0.039(6) 0.114(9) -0.011(6) 0.030(6) -0.006(5)
F14 0.076(7) 0.031(6) 0.158(11) -0.010(7) -0.005(7) 0.026(5)
F15 0.082(9) 0.080(9) 0.33(2) -0.059(11) 0.114(12) 0.001(7)
F16 0.065(7) 0.031(6) 0.109(9) -0.002(5) 0.037(6) 0.006(5)
P2 0.039(3) 0.053(3) 0.048(3) 0.007(2) 0.005(2) -0.010(2)
F21 0.152(12) 0.072(9) 0.104(10) 0.017(8) 0.039(9) -0.033(8)
F22 0.029(6) 0.31(2) 0.097(10) 0.066(12) 0.005(6) 0.019(9)
F23 0.161(12) 0.076(9) 0.077(8) -0.009(7) 0.046(8) -0.007(8)
F24 0.086(8) 0.140(11) 0.049(7) 0.026(7) 0.003(6) -0.048(8)
F25 0.063(7) 0.136(11) 0.071(8) 0.029(7) 0.003(6) 0.023(7)
F26 0.054(6) 0.079(7) 0.055(6) 0.022(5) 0.007(5) -0.007(5)
C2 0.086(18) 0.079(18) 0.20(3) 0.033(18) 0.068(19) 0.045(15)
C1 0.047(13) 0.066(16) 0.078(15) 0.034(13) 0.021(12) 0.015(11)
N1 0.069(13) 0.075(14) 0.090(14) 0.007(11) 0.038(11) 0.018(10)
N2 0.079(13) 0.083(15) 0.138(18) 0.007(14) 0.016(12) -0.001(12)
C3 0.067(15) 0.041(13) 0.089(16) 0.027(12) 0.003(12) -0.016(10)
C4 0.085(15) 0.049(13) 0.111(18) 0.018(12) 0.007(13) 0.001(11)

loop_
_atom_type_symbol
_atom_type_description
_atom_type_scat_dispersion_real
_atom_type_scat_dispersion_imag
_atom_type_scat_source
C C 0.0033 0.0016 'International Tables Vol C Tables 4.2.6.8 and 6.1.1.4'
H H 0.0000 0.0000 'International Tables Vol C Tables 4.2.6.8 and 6.1.1.4'
N N 0.0061 0.0033 'International Tables Vol C Tables 4.2.6.8 and 6.1.1.4'
F F 0.0171 0.0103 'International Tables Vol C Tables 4.2.6.8 and 6.1.1.4'
P P 0.1023 0.0942 'International Tables Vol C Tables 4.2.6.8 and 6.1.1.4'
Cl Cl 0.1484 0.1585 'International Tables Vol C Tables 4.2.6.8 and 6.1.1.4'
Ru Ru -1.2594 0.8363 'International Tables Vol C Tables 4.2.6.8 and 6.1.1.4'
Pt Pt -1.7033 8.3905 'International Tables Vol C Tables 4.2.6.8 and 6.1.1.4'

loop_
_geom_angle_atom_site_label_1
_geom_angle_atom_site_label_2
_geom_angle_atom_site_label_3
_geom_angle
_geom_angle_site_symmetry_1
_geom_angle_site_symmetry_3
_geom_angle_publ_flag
N131 Pt1 N141 80.8(4) . . ?
N131 Pt1 Cl1 95.7(3) . . ?
N141 Pt1 Cl1 176.5(3) . . ?
N131 Pt1 Cl2 176.4(3) . . ?
N141 Pt1 Cl2 95.7(3) . . ?
Cl1 Pt1 Cl2 87.77(14) . . ?
N311 Ru2 N221 93.8(4) . . ?
N311 Ru2 N321 78.9(5) . . ?
N221 Ru2 N321 82.3(4) . . ?
N311 Ru2 N111 97.1(5) . . ?
N221 Ru2 N111 93.2(4) . . ?
N321 Ru2 N111 173.8(5) . . ?
N311 Ru2 N211 170.4(5) . . ?
N221 Ru2 N211 78.8(4) . . ?
N321 Ru2 N211 93.9(4) . . ?
N111 Ru2 N211 89.4(4) . . ?
N311 Ru2 N121 89.9(4) . . ?
N221 Ru2 N121 170.9(4) . . ?
N321 Ru2 N121 106.6(4) . . ?
N111 Ru2 N121 78.0(4) . . ?
N211 Ru2 N121 98.3(4) . . ?
C112 N111 C116 118.9(12) . . ?
C112 N111 Ru2 116.2(9) . . ?
C116 N111 Ru2 124.8(10) . . ?
N111 C112 C113 121.4(13) . . ?
N111 C112 C122 115.6(11) . . ?
C113 C112 C122 123.0(13) . . ?
C114 C113 C112 118.8(14) . . ?
C115 C114 C113 120.4(15) . . ?
C114 C115 C116 120.3(14) . . ?
N111 C116 C115 120.1(14) . . ?
C122 N121 C126 115.9(11) . . ?
C122 N121 Ru2 114.3(8) . . ?
C126 N121 Ru2 129.7(8) . . ?
N121 C122 C123 124.3(12) . . ?
N121 C122 C112 115.7(11) . . ?
C123 C122 C112 119.9(12) . . ?
C124 C123 C122 119.3(13) . . ?
C123 C124 C125 117.4(13) . . ?
C126 C125 C124 119.4(12) . . ?
N121 C126 C125 123.5(12) . . ?
N121 C126 C133 120.2(11) . . ?
C125 C126 C133 116.3(12) . . ?
C136 N131 C132 119.9(11) . . ?
C136 N131 Pt1 124.3(9) . . ?
C132 N131 Pt1 115.7(8) . . ?
N131 C132 C133 118.6(12) . . ?
N131 C132 C142 112.6(11) . . ?
C133 C132 C142 128.7(12) . . ?
C134 C133 C132 119.3(12) . . ?
C134 C133 C126 116.8(11) . . ?
C132 C133 C126 123.5(12) . . ?
C135 C134 C133 120.5(12) . . ?
C136 C135 C134 117.3(13) . . ?
N131 C136 C135 124.3(13) . . ?
C146 N141 C142 121.3(12) . . ?
C146 N141 Pt1 124.2(10) . . ?
C142 N141 Pt1 114.5(9) . . ?
N141 C142 C143 117.9(12) . . ?
N141 C142 C132 116.0(12) . . ?
C143 C142 C132 126.1(11) . . ?
C144 C143 C142 120.5(12) . . ?
C143 C144 C145 120.1(14) . . ?
C146 C145 C144 117.4(13) . . ?
N141 C146 C145 122.6(13) . . ?
C216 N211 C212 120.1(12) . . ?
C216 N211 Ru2 125.7(9) . . ?
C212 N211 Ru2 113.8(9) . . ?
N211 C212 C213 118.7(14) . . ?
N211 C212 C222 115.6(12) . . ?
C213 C212 C222 125.7(13) . . ?
C214 C213 C212 122.2(14) . . ?
C213 C214 C215 117.1(14) . . ?
C214 C215 C216 118.9(14) . . ?
N211 C216 C215 122.9(13) . . ?
C226 N221 C222 119.0(12) . . ?
C226 N221 Ru2 125.4(9) . . ?
C222 N221 Ru2 115.5(9) . . ?
N221 C222 C223 120.9(13) . . ?
N221 C222 C212 115.8(12) . . ?
C223 C222 C212 123.4(13) . . ?
C224 C223 C222 120.5(14) . . ?
C223 C224 C225 118.1(15) . . ?
C226 C225 C224 117.2(15) . . ?
N221 C226 C225 124.3(14) . . ?
C316 N311 C312 118.5(12) . . ?
C316 N311 Ru2 127.1(10) . . ?
C312 N311 Ru2 114.3(10) . . ?
N311 C312 C313 120.4(14) . . ?
N311 C312 C322 116.3(12) . . ?
C313 C312 C322 123.3(13) . . ?
C314 C313 C312 119.5(15) . . ?
C315 C314 C313 118.6(15) . . ?
C316 C315 C314 119.1(16) . . ?
N311 C316 C315 123.8(14) . . ?
C326 N321 C322 117.7(12) . . ?
C326 N321 Ru2 126.5(10) . . ?
C322 N321 Ru2 115.0(10) . . ?
N321 C322 C323 121.2(13) . . ?
N321 C322 C312 114.3(12) . . ?
C323 C322 C312 124.5(13) . . ?
C322 C323 C324 121.2(14) . . ?
C323 C324 C325 116.9(13) . . ?
C326 C325 C324 119.7(15) . . ?
N321 C326 C325 123.3(14) . . ?
F15 P1 F11 92.8(9) . . ?
F15 P1 F12 92.6(9) . . ?
F11 P1 F12 174.4(8) . . ?
F15 P1 F16 90.4(6) . . ?
F11 P1 F16 90.9(7) . . ?
F12 P1 F16 90.4(7) . . ?
F15 P1 F14 91.0(6) . . ?
F11 P1 F14 90.2(7) . . ?
F12 P1 F14 88.4(7) . . ?
F16 P1 F14 178.2(7) . . ?
F15 P1 F13 179.7(9) . . ?
F11 P1 F13 87.5(7) . . ?
F12 P1 F13 87.1(7) . . ?
F16 P1 F13 89.8(5) . . ?
F14 P1 F13 88.8(5) . . ?
F23 P2 F22 97.4(9) . . ?
F23 P2 F26 91.9(6) . . ?
F22 P2 F26 91.3(6) . . ?
F23 P2 F21 174.5(8) . . ?
F22 P2 F21 88.1(9) . . ?
F26 P2 F21 88.9(6) . . ?
F23 P2 F25 87.7(7) . . ?
F22 P2 F25 174.9(9) . . ?
F26 P2 F25 88.7(5) . . ?
F21 P2 F25 86.8(7) . . ?
F23 P2 F24 90.6(7) . . ?
F22 P2 F24 90.2(6) . . ?
F26 P2 F24 176.9(7) . . ?
F21 P2 F24 88.4(6) . . ?
F25 P2 F24 89.6(6) . . ?
N1 C1 C2 178(3) . . ?
N2 C3 C4 178(2) . . ?

loop_
_geom_bond_atom_site_label_1
_geom_bond_atom_site_label_2
_geom_bond_distance
_geom_bond_site_symmetry_2
_geom_bond_publ_flag
Pt1 N131 2.015(10) . ?
Pt1 N141 2.020(11) . ?
Pt1 Cl1 2.286(4) . ?
Pt1 Cl2 2.302(3) . ?
Ru2 N311 2.055(11) . ?
Ru2 N221 2.059(11) . ?
Ru2 N321 2.069(11) . ?
Ru2 N111 2.075(11) . ?
Ru2 N211 2.081(10) . ?
Ru2 N121 2.133(11) . ?
N111 C112 1.352(16) . ?
N111 C116 1.354(16) . ?
C112 C113 1.405(18) . ?
C112 C122 1.478(18) . ?
C113 C114 1.353(19) . ?
C114 C115 1.34(2) . ?
C115 C116 1.41(2) . ?
N121 C122 1.349(15) . ?
N121 C126 1.355(16) . ?
C122 C123 1.389(18) . ?
C123 C124 1.373(19) . ?
C124 C125 1.416(18) . ?
C125 C126 1.379(17) . ?
C126 C133 1.497(17) . ?
N131 C136 1.326(16) . ?
N131 C132 1.383(16) . ?
C132 C133 1.405(18) . ?
C132 C142 1.484(18) . ?
C133 C134 1.391(18) . ?
C134 C135 1.388(18) . ?
C135 C136 1.361(18) . ?
N141 C146 1.317(17) . ?
N141 C142 1.363(15) . ?
C142 C143 1.396(18) . ?
C143 C144 1.363(18) . ?
C144 C145 1.385(18) . ?
C145 C146 1.376(19) . ?
N211 C216 1.308(16) . ?
N211 C212 1.359(16) . ?
C212 C213 1.387(19) . ?
C212 C222 1.457(19) . ?
C213 C214 1.37(2) . ?
C214 C215 1.38(2) . ?
C215 C216 1.393(19) . ?
N221 C226 1.330(18) . ?
N221 C222 1.337(16) . ?
C222 C223 1.380(19) . ?
C223 C224 1.37(2) . ?
C224 C225 1.42(2) . ?
C225 C226 1.36(2) . ?
N311 C316 1.314(17) . ?
N311 C312 1.382(17) . ?
C312 C313 1.401(19) . ?
C312 C322 1.442(19) . ?
C313 C314 1.39(2) . ?
C314 C315 1.38(2) . ?
C315 C316 1.377(19) . ?
N321 C326 1.335(16) . ?
N321 C322 1.374(17) . ?
C322 C323 1.389(18) . ?
C323 C324 1.39(2) . ?
C324 C325 1.39(2) . ?
C325 C326 1.39(2) . ?
P1 F15 1.510(11) . ?
P1 F11 1.547(13) . ?
P1 F12 1.585(12) . ?
P1 F16 1.587(9) . ?
P1 F14 1.588(10) . ?
P1 F13 1.601(10) . ?
P2 F23 1.525(12) . ?
P2 F22 1.538(11) . ?
P2 F26 1.578(9) . ?
P2 F21 1.586(13) . ?
P2 F25 1.593(11) . ?
P2 F24 1.596(10) . ?
C2 C1 1.45(3) . ?
C1 N1 1.09(2) . ?
N2 C3 1.12(2) . ?
C3 C4 1.47(3) . ?
